data_7059133
loop_
_publ_author_name
'Krivosudsk\'y, Luk\'a\<s'
'Roller, Alexander'
'Rompel, Annette'

_publ_section_title
;
 Tuning the interactions of decavanadate with thaumatin, lysozyme,
 proteinase K and human serum proteins by its coordination to a
 pentaaquacobalt(ii) complex cation
;
_journal_issue 45
_journal_name_full 'New Journal of Chemistry'
_journal_page_first 17863
_journal_paper_doi 10.1039/C9NJ02495F
_journal_volume 43
_journal_year 2019
_chemical_compound_source crystallization
_chemical_formula_moiety 'C14 H26 Cu2 N2 O34 V10, 4(O), N, C7 H10 N O'
_chemical_formula_sum 'C21 H36 Cu2 N4 O39 V10'
_chemical_formula_weight 1605.02
_chemical_name_common
;
'(2-hydroxyethylpyridinium)(ammonium) 
[(tetraaqua)(bis(2-hydroxyethylpyridine))(mu-decavanadato)dicopper(II)]ate 
tetrahydrate'
;
_chemical_name_systematic
;
'(2-hydroxyethylpyridinium)(ammonium) 
[(tetraaqua)(bis(2-hydroxyethylpyridine))(mu-decavanadato)dicopper(II)]ate 
tetrahydrate'
;
_chemical_properties_physical paramagnetic
_space_group_crystal_system monoclinic
_space_group_IT_number 15
_space_group_name_Hall '-C 2yc'
_space_group_name_H-M_alt 'C 1 2/c 1'
_atom_sites_solution_hydrogens mixed
_audit_creation_date 2019-04-10
_audit_creation_method
;
Olex2 1.2
(compiled 2018.05.29 svn.r3508 for OlexSys, GUI svn.r5506)
;
_audit_update_record
;
2019-04-10 deposited with the CCDC.	2019-10-15 downloaded from the CCDC.
;
_cell_angle_alpha 90
_cell_angle_beta 119.341(5)
_cell_angle_gamma 90
_cell_formula_units_Z 4
_cell_length_a 27.0345(15)
_cell_length_b 9.9170(5)
_cell_length_c 20.5851(12)
_cell_measurement_reflns_used 9813
_cell_measurement_temperature 100.0
_cell_measurement_theta_max 35.657
_cell_measurement_theta_min 2.228
_cell_volume 4810.9(5)
_computing_cell_refinement 'SAINT V8.38A (?, 2016)'
_computing_data_collection 'APEX 3'
_computing_data_reduction 'SAINT V8.38A (?, 2016)'
_computing_molecular_graphics 'Olex2 (Dolomanov et al., 2009)'
_computing_publication_material 'Olex2 (Dolomanov et al., 2009)'
_computing_structure_refinement 'XL (Sheldrick, 2008)'
_computing_structure_solution 'XS (Sheldrick, 2008)'
_diffrn_ambient_temperature 100.0
_diffrn_measured_fraction_theta_full 0.998
_diffrn_measured_fraction_theta_max 0.992
_diffrn_measurement_device_type 'Bruker X8 APEXII'
_diffrn_measurement_method '\f and \w scans'
_diffrn_radiation_probe x-ray
_diffrn_radiation_type MoK\a
_diffrn_radiation_wavelength 0.71073
_diffrn_reflns_av_R_equivalents 0.0619
_diffrn_reflns_av_unetI/netI 0.0160
_diffrn_reflns_Laue_measured_fraction_full 0.998
_diffrn_reflns_Laue_measured_fraction_max 0.992
_diffrn_reflns_limit_h_max 44
_diffrn_reflns_limit_h_min -44
_diffrn_reflns_limit_k_max 16
_diffrn_reflns_limit_k_min -16
_diffrn_reflns_limit_l_max 33
_diffrn_reflns_limit_l_min -33
_diffrn_reflns_number 343398
_diffrn_reflns_point_group_measured_fraction_full 0.998
_diffrn_reflns_point_group_measured_fraction_max 0.992
_diffrn_reflns_theta_full 25.242
_diffrn_reflns_theta_max 35.873
_diffrn_reflns_theta_min 2.270
_diffrn_source 'sealed xray tube'
_diffrn_source_type 'Incoatec IuS'
_diffrn_standards_number 0
_exptl_absorpt_coefficient_mu 2.824
_exptl_absorpt_correction_T_max 0.7470
_exptl_absorpt_correction_T_min 0.5052
_exptl_absorpt_correction_type multi-scan
_exptl_absorpt_process_details
;  
SADABS-2016/2 (Bruker,2016/2) was used for absorption correction. 
wR2(int) was 0.1295 before and 0.0689 after correction. 
The Ratio of minimum to maximum transmission is 0.6763.
The \l/2 correction factor is Not present.
;
_exptl_crystal_colour 'clear green'
_exptl_crystal_colour_lustre clear
_exptl_crystal_colour_primary green
_exptl_crystal_density_diffrn 2.216
_exptl_crystal_description block
_exptl_crystal_F_000 3160
_exptl_crystal_recrystallization_method 'evaporation from aqueous solution'
_exptl_crystal_size_max 0.45
_exptl_crystal_size_mid 0.25
_exptl_crystal_size_min 0.22
_refine_diff_density_max 0.788
_refine_diff_density_min -0.655
_refine_diff_density_rms 0.096
_refine_ls_extinction_method none
_refine_ls_goodness_of_fit_ref 1.098
_refine_ls_hydrogen_treatment mixed
_refine_ls_matrix_type full
_refine_ls_number_parameters 421
_refine_ls_number_reflns 11216
_refine_ls_number_restraints 9
_refine_ls_restrained_S_all 1.098
_refine_ls_R_factor_all 0.0293
_refine_ls_R_factor_gt 0.0244
_refine_ls_shift/su_max 0.004
_refine_ls_shift/su_mean 0.000
_refine_ls_structure_factor_coef Fsqd
_refine_ls_weighting_details 'w=1/[\s^2^(Fo^2^)+(0.0328P)^2^+6.8583P] where P=(Fo^2^+2Fc^2^)/3'
_refine_ls_weighting_scheme calc
_refine_ls_wR_factor_gt 0.0675
_refine_ls_wR_factor_ref 0.0705
_reflns_Friedel_coverage 0.000
_reflns_number_gt 9986
_reflns_number_total 11216
_reflns_threshold_expression 'I > 2\s(I)'
_cod_data_source_file c9nj02495f2.cif
_cod_data_source_block lukr050_c2c
_cod_original_sg_symbol_Hall '-C 2yn'
_cod_original_sg_symbol_H-M 'C 2/c'
_cod_database_code 7059133
_shelx_space_group_comment
;
The symmetry employed for this shelxl refinement is uniquely defined
by the following loop, which should always be used as a source of
symmetry information in preference to the above space-group names.
They are only intended as comments.
;
_shelx_estimated_absorpt_t_max 0.575
_shelx_estimated_absorpt_t_min 0.363

loop_
_space_group_symop_operation_xyz
'x, y, z'
'-x, y, -z+1/2'
'x+1/2, y+1/2, z'
'-x+1/2, y+1/2, -z+1/2'
'-x, -y, -z'
'x, -y, z-1/2'
'-x+1/2, -y+1/2, -z'
'x+1/2, -y+1/2, z-1/2'

loop_
_atom_site_label
_atom_site_type_symbol
_atom_site_fract_x
_atom_site_fract_y
_atom_site_fract_z
_atom_site_U_iso_or_equiv
_atom_site_adp_type
_atom_site_occupancy
_atom_site_site_symmetry_order
_atom_site_calc_flag
_atom_site_refinement_flags_posn
_atom_site_refinement_flags_adp
_atom_site_refinement_flags_occupancy
_atom_site_disorder_assembly
_atom_site_disorder_group
Cu1 Cu 0.59892(2) 0.96800(2) 0.65108(2) 0.01379(3) Uani 1 1 d D . . . .
V1 V 0.50943(2) 0.62045(2) 0.45294(2) 0.01009(3) Uani 1 1 d . . . . .
V2 V 0.39487(2) 0.52931(2) 0.31837(2) 0.01365(4) Uani 1 1 d . . . . .
V3 V 0.37866(2) 0.30990(2) 0.40912(2) 0.01135(4) Uani 1 1 d . . . . .
V4 V 0.39686(2) 0.59982(2) 0.46846(2) 0.01348(4) Uani 1 1 d . . . . .
V5 V 0.50982(2) 0.68412(2) 0.60340(2) 0.00995(3) Uani 1 1 d . . . . .
O1 O 0.54927(3) 0.54004(7) 0.55786(4) 0.00919(12) Uani 1 1 d . . . . .
O2 O 0.46201(4) 0.65657(9) 0.36186(5) 0.01648(16) Uani 1 1 d . . . . .
O3 O 0.56149(4) 0.73355(9) 0.47979(5) 0.01595(15) Uani 1 1 d . . . . .
O4 O 0.36947(4) 0.64140(9) 0.37038(5) 0.01731(16) Uani 1 1 d . . . . .
O5 O 0.35605(4) 0.44499(10) 0.45034(5) 0.01666(16) Uani 1 1 d . . . . .
O6 O 0.35073(4) 0.39024(8) 0.31978(5) 0.01377(14) Uani 1 1 d . . . . .
O7 O 0.36066(5) 0.58921(10) 0.23564(5) 0.0246(2) Uani 1 1 d . . . . .
O8 O 0.33445(5) 0.19023(11) 0.39586(6) 0.0232(2) Uani 1 1 d . . . . .
O9 O 0.36407(4) 0.70481(11) 0.49368(6) 0.0246(2) Uani 1 1 d . . . . .
O10 O 0.47714(4) 0.78748(10) 0.62910(6) 0.01959(18) Uani 1 1 d . . . . .
O11 O 0.44579(4) 0.41104(9) 0.31250(5) 0.01345(14) Uani 1 1 d . . . . .
O12 O 0.56763(3) 0.79063(8) 0.60876(5) 0.01089(13) Uani 1 1 d . . . . .
O13 O 0.65537(4) 1.11534(9) 0.67795(6) 0.01974(17) Uani 1 1 d D . . . .
H13 H 0.6459(7) 1.1981(10) 0.6622(11) 0.030 Uiso 1 1 d DR . . . .
O14 O 0.54154(4) 1.08413(10) 0.68407(6) 0.02127(18) Uani 1 1 d . . . . .
H14A H 0.506681 1.056637 0.658154 0.032 Uiso 1 1 d GR . . . .
H14B H 0.539700 1.168458 0.671823 0.032 Uiso 1 1 d GR . . . .
O15 O 0.55774(5) 1.03996(9) 0.54810(6) 0.0227(2) Uani 1 1 d . . . . .
H15A H 0.556992 1.117359 0.541248 0.034 Uiso 1 1 d GR . . . .
H15B H 0.577275 1.026183 0.525998 0.034 Uiso 1 1 d GR . . . .
O18 O 0.46618(4) 0.71084(8) 0.49277(5) 0.01250(13) Uani 1 1 d . . . . .
O2AA O 0.54489(4) 0.47077(8) 0.43327(5) 0.01241(13) Uani 1 1 d . . . . .
N1 N 0.63950(4) 0.89481(10) 0.75370(6) 0.01439(16) Uani 1 1 d . . . . .
C1 C 0.60852(5) 0.83569(12) 0.78066(7) 0.01556(19) Uani 1 1 d . . . . .
H1 H 0.568412 0.833661 0.750334 0.019 Uiso 1 1 calc R . . . .
C2 C 0.63256(6) 0.77788(16) 0.85052(7) 0.0213(2) Uani 1 1 d . . . . .
H2 H 0.609729 0.734836 0.867712 0.026 Uiso 1 1 calc R . . . .
C3 C 0.69099(6) 0.7845(2) 0.89485(8) 0.0326(4) Uani 1 1 d . . . . .
H3 H 0.708890 0.746376 0.943421 0.039 Uiso 1 1 calc R . . . .
C4 C 0.72316(6) 0.8469(2) 0.86792(8) 0.0287(3) Uani 1 1 d . . . . .
H4 H 0.763229 0.852409 0.898052 0.034 Uiso 1 1 calc R . . . .
C5 C 0.69646(5) 0.90159(13) 0.79646(7) 0.0169(2) Uani 1 1 d . . . . .
C6 C 0.72968(5) 0.96969(13) 0.76516(8) 0.0200(2) Uani 1 1 d . . . . .
H6A H 0.725317 0.917648 0.721619 0.024 Uiso 1 1 calc R . . . .
H6B H 0.770390 0.968748 0.803213 0.024 Uiso 1 1 calc R . . . .
C7 C 0.71143(6) 1.11444(14) 0.74128(9) 0.0260(3) Uani 1 1 d D . . . .
H7A H 0.711700 1.165390 0.782809 0.031 Uiso 1 1 calc R . . . .
H7B H 0.738271 1.158409 0.728226 0.031 Uiso 1 1 calc R . . . .
O18S O 0.43245(13) 0.1482(3) 0.67465(17) 0.0250(5) Uani 0.5 1 d . U P A -2
O21S O 0.6232(2) 0.0081(4) 0.4826(2) 0.0254(8) Uani 0.33 1 d . . P B -2
N3 N 0.43600(12) 0.3775(3) 0.66977(14) 0.0218(4) Uani 0.5 1 d . . P C -2
O16 O 0.34241(11) 0.4168(3) 0.56975(13) 0.0310(5) Uani 0.5 1 d . . P D -1
H16 H 0.342510 0.412656 0.529049 0.047 Uiso 0.5 1 calc GR . P D -1
N2 N 0.33119(10) 0.1042(2) 0.54664(13) 0.0201(4) Uani 0.5 1 d . . P D -1
H2A H 0.361103 0.135954 0.586394 0.024 Uiso 0.5 1 calc R . P D -1
C8 C 0.3389(3) 0.0072(8) 0.5075(4) 0.0241(9) Uani 0.5 1 d . . P D -1
H8 H 0.375591 -0.030411 0.524714 0.029 Uiso 0.5 1 calc R . P D -1
C9 C 0.29356(15) -0.0383(3) 0.44210(16) 0.0248(5) Uani 0.5 1 d . . P D -1
H9 H 0.298800 -0.104429 0.412607 0.030 Uiso 0.5 1 calc R . P D -1
C10 C 0.24063(15) 0.0138(3) 0.42044(18) 0.0296(6) Uani 0.5 1 d . . P D -1
H10 H 0.208839 -0.016139 0.375548 0.036 Uiso 0.5 1 calc R . P D -1
C11 C 0.23359(17) 0.1106(4) 0.4643(2) 0.0292(8) Uani 0.5 1 d . . P D -1
H11 H 0.196873 0.145161 0.449957 0.035 Uiso 0.5 1 calc R . P D -1
C12 C 0.27978(12) 0.1560(3) 0.52830(16) 0.0212(4) Uani 0.5 1 d . . P D -1
C13 C 0.27680(14) 0.2620(3) 0.57833(18) 0.0256(5) Uani 0.5 1 d . . P D -1
H13A H 0.306055 0.243395 0.630486 0.031 Uiso 0.5 1 calc R . P D -1
H13B H 0.239198 0.258044 0.575494 0.031 Uiso 0.5 1 calc R . P D -1
C14 C 0.28606(19) 0.4031(4) 0.5566(2) 0.0261(6) Uani 0.5 1 d . . P D -1
H14C H 0.259056 0.419180 0.503203 0.031 Uiso 0.5 1 calc R . P D -1
H14D H 0.278794 0.471218 0.586090 0.031 Uiso 0.5 1 calc R . P D -1
O17S O 0.45238(12) 0.4481(3) 0.69638(14) 0.0303(5) Uani 0.5 1 d . . P E -1
O19S O 0.56834(14) 0.8985(3) 0.33830(16) 0.0234(5) Uani 0.5 1 d . . P F -1
O20S O 0.6446(7) 0.0004(19) 0.4810(12) 0.040(5) Uani 0.17 1 d . . P G -1

loop_
_atom_site_aniso_label
_atom_site_aniso_U_11
_atom_site_aniso_U_22
_atom_site_aniso_U_33
_atom_site_aniso_U_23
_atom_site_aniso_U_13
_atom_site_aniso_U_12
Cu1 0.01106(6) 0.00672(5) 0.01645(7) -0.00042(4) 0.00120(5) 0.00010(4)
V1 0.01231(7) 0.00738(7) 0.00964(7) 0.00079(5) 0.00465(6) -0.00178(5)
V2 0.01541(8) 0.00910(7) 0.01005(7) 0.00032(5) 0.00129(6) -0.00034(6)
V3 0.00949(7) 0.00927(7) 0.01586(8) -0.00284(6) 0.00666(6) -0.00251(5)
V4 0.00746(7) 0.01217(8) 0.01709(8) -0.00629(6) 0.00313(6) 0.00125(6)
V5 0.00822(7) 0.00923(7) 0.01209(7) -0.00316(5) 0.00475(6) -0.00072(5)
O1 0.0089(3) 0.0077(3) 0.0106(3) -0.0005(2) 0.0045(2) -0.0002(2)
O2 0.0223(4) 0.0099(3) 0.0112(3) 0.0014(3) 0.0035(3) -0.0037(3)
O3 0.0207(4) 0.0137(3) 0.0140(3) -0.0013(3) 0.0089(3) -0.0077(3)
O4 0.0137(4) 0.0103(3) 0.0168(4) -0.0029(3) -0.0011(3) 0.0039(3)
O5 0.0108(3) 0.0194(4) 0.0213(4) -0.0099(3) 0.0091(3) -0.0044(3)
O6 0.0108(3) 0.0110(3) 0.0151(3) -0.0033(3) 0.0029(3) 0.0008(3)
O7 0.0299(5) 0.0162(4) 0.0127(4) 0.0024(3) -0.0011(4) -0.0002(4)
O8 0.0229(5) 0.0227(4) 0.0301(5) -0.0121(4) 0.0179(4) -0.0143(4)
O9 0.0109(4) 0.0262(5) 0.0296(5) -0.0170(4) 0.0045(4) 0.0030(3)
O10 0.0123(4) 0.0210(4) 0.0252(4) -0.0119(3) 0.0089(3) -0.0010(3)
O11 0.0172(4) 0.0122(3) 0.0115(3) -0.0015(3) 0.0074(3) -0.0030(3)
O12 0.0109(3) 0.0068(3) 0.0134(3) -0.0010(2) 0.0047(3) -0.0004(2)
O13 0.0123(4) 0.0109(3) 0.0262(4) 0.0009(3) 0.0018(3) -0.0012(3)
O14 0.0199(4) 0.0133(4) 0.0327(5) 0.0075(3) 0.0145(4) 0.0046(3)
O15 0.0276(5) 0.0081(3) 0.0195(4) 0.0018(3) 0.0016(4) 0.0005(3)
O18 0.0114(3) 0.0078(3) 0.0136(3) -0.0010(2) 0.0025(3) 0.0016(2)
O2AA 0.0109(3) 0.0140(3) 0.0143(3) -0.0040(3) 0.0077(3) -0.0030(3)
N1 0.0106(4) 0.0115(4) 0.0159(4) -0.0034(3) 0.0025(3) 0.0007(3)
C1 0.0116(4) 0.0146(4) 0.0159(5) -0.0044(4) 0.0032(4) 0.0000(3)
C2 0.0147(5) 0.0332(7) 0.0135(5) -0.0029(4) 0.0050(4) 0.0003(4)
C3 0.0161(6) 0.0650(12) 0.0117(5) 0.0030(6) 0.0030(4) 0.0014(6)
C4 0.0113(5) 0.0543(10) 0.0144(5) 0.0010(6) 0.0016(4) 0.0009(5)
C5 0.0107(4) 0.0196(5) 0.0161(5) -0.0032(4) 0.0032(4) 0.0017(4)
C6 0.0112(4) 0.0190(5) 0.0256(6) 0.0022(4) 0.0057(4) 0.0023(4)
C7 0.0119(5) 0.0162(5) 0.0352(7) -0.0012(5) 0.0001(5) -0.0025(4)
O18S 0.0230(10) 0.0308(15) 0.0231(12) 0.0015(11) 0.0127(9) 0.0031(11)
O21S 0.039(3) 0.0151(13) 0.0213(15) 0.0000(11) 0.0138(16) 0.0041(15)
N3 0.0329(12) 0.0190(10) 0.0211(10) -0.0035(8) 0.0191(10) -0.0062(9)
O16 0.0340(12) 0.0429(13) 0.0212(9) -0.0064(9) 0.0174(9) -0.0109(10)
N2 0.0196(10) 0.0220(10) 0.0194(9) 0.0009(8) 0.0100(8) 0.0017(8)
C8 0.026(2) 0.0214(15) 0.0330(19) -0.0002(13) 0.0204(18) -0.0005(15)
C9 0.0370(15) 0.0172(11) 0.0191(11) 0.0011(8) 0.0128(11) 0.0007(10)
C10 0.0323(15) 0.0216(12) 0.0214(12) 0.0019(10) 0.0026(11) 0.0012(11)
C11 0.0197(16) 0.0256(16) 0.030(2) -0.0001(14) 0.0028(14) 0.0038(14)
C12 0.0207(11) 0.0226(11) 0.0215(11) 0.0020(9) 0.0112(9) 0.0024(9)
C13 0.0282(13) 0.0281(13) 0.0289(13) -0.0018(10) 0.0206(12) 0.0012(11)
C14 0.0276(18) 0.0258(15) 0.0264(18) -0.0004(13) 0.0143(15) 0.0038(15)
O17S 0.0369(13) 0.0361(12) 0.0282(11) 0.0072(10) 0.0238(10) 0.0028(10)
O19S 0.0277(11) 0.0223(12) 0.0194(11) 0.0031(9) 0.0109(9) -0.0014(11)
O20S 0.053(12) 0.033(6) 0.055(10) -0.019(6) 0.043(10) -0.008(8)

loop_
_atom_type_symbol
_atom_type_description
_atom_type_scat_dispersion_real
_atom_type_scat_dispersion_imag
_atom_type_scat_source
C C 0.0033 0.0016 'International Tables Vol C Tables 4.2.6.8 and 6.1.1.4'
H H 0.0000 0.0000 'International Tables Vol C Tables 4.2.6.8 and 6.1.1.4'
Cu Cu 0.3201 1.2651 'International Tables Vol C Tables 4.2.6.8 and 6.1.1.4'
N N 0.0061 0.0033 'International Tables Vol C Tables 4.2.6.8 and 6.1.1.4'
O O 0.0106 0.0060 'International Tables Vol C Tables 4.2.6.8 and 6.1.1.4'
V V 0.3005 0.5294 'International Tables Vol C Tables 4.2.6.8 and 6.1.1.4'

loop_
_geom_angle_atom_site_label_1
_geom_angle_atom_site_label_2
_geom_angle_atom_site_label_3
_geom_angle
_geom_angle_site_symmetry_1
_geom_angle_site_symmetry_3
O12 Cu1 O13 152.75(4) . .
O12 Cu1 O14 112.09(4) . .
O12 Cu1 O15 87.35(4) . .
O12 Cu1 N1 92.18(4) . .
O13 Cu1 O14 95.01(4) . .
O15 Cu1 O13 89.15(4) . .
O15 Cu1 O14 91.67(4) . .
N1 Cu1 O13 91.38(4) . .
N1 Cu1 O14 88.26(4) . .
N1 Cu1 O15 179.47(5) . .
V3 V1 V2 175.590(8) 5_666 .
O1 V1 V2 48.69(2) 5_666 .
O1 V1 V2 127.34(2) . .
O1 V1 V3 48.33(2) . 5_666
O1 V1 V3 126.97(2) 5_666 5_666
O1 V1 O1 78.66(3) . 5_666
O2 V1 V2 36.97(3) . .
O2 V1 V3 147.39(3) . 5_666
O2 V1 O1 164.25(4) . .
O2 V1 O1 85.64(4) . 5_666
O2 V1 O18 94.75(4) . .
O2 V1 O2AA 96.58(4) . .
O3 V1 V2 143.21(3) . .
O3 V1 V3 41.15(3) . 5_666
O3 V1 O1 168.05(4) . 5_666
O3 V1 O1 89.43(4) . .
O3 V1 O2 106.24(4) . .
O3 V1 O18 97.72(4) . .
O3 V1 O2AA 99.38(4) . .
O18 V1 V2 88.13(3) . .
O18 V1 V3 91.73(3) . 5_666
O18 V1 O1 79.72(3) . 5_666
O18 V1 O1 81.29(3) . .
O2AA V1 V2 88.26(3) . .
O2AA V1 V3 90.08(3) . 5_666
O2AA V1 O1 82.06(3) . .
O2AA V1 O1 80.06(3) . 5_666
O2AA V1 O18 155.93(4) . .
V3 V2 V1 92.363(8) . .
V3 V2 V5 61.693(7) . 5_666
V5 V2 V1 61.652(8) 5_666 .
O1 V2 V1 44.429(19) 5_666 .
O1 V2 V3 47.942(19) 5_666 .
O1 V2 V5 46.069(19) 5_666 5_666
O2 V2 V1 30.58(2) . .
O2 V2 V3 122.91(3) . .
O2 V2 V5 81.91(3) . 5_666
O2 V2 O1 75.00(3) . 5_666
O4 V2 V1 78.71(3) . .
O4 V2 V3 82.59(3) . .
O4 V2 V5 123.12(3) . 5_666
O4 V2 O1 77.05(3) . 5_666
O4 V2 O2 83.03(4) . .
O6 V2 V1 125.19(3) . .
O6 V2 V3 32.84(3) . .
O6 V2 V5 81.96(3) . 5_666
O6 V2 O1 80.76(3) . 5_666
O6 V2 O2 155.75(4) . .
O6 V2 O4 90.78(4) . .
O6 V2 O11 92.00(4) . .
O7 V2 V1 130.05(4) . .
O7 V2 V3 137.55(4) . .
O7 V2 V5 134.77(5) . 5_666
O7 V2 O1 174.41(5) . 5_666
O7 V2 O2 99.47(5) . .
O7 V2 O4 101.73(5) . .
O7 V2 O6 104.75(5) . .
O7 V2 O11 103.03(5) . .
O11 V2 V1 78.17(3) . .
O11 V2 V3 85.55(3) . .
O11 V2 V5 31.81(3) . 5_666
O11 V2 O1 77.39(3) . 5_666
O11 V2 O2 83.68(4) . .
O11 V2 O4 153.48(4) . .
V1 V3 V4 61.571(6) 5_666 .
V2 V3 V1 91.963(8) . 5_666
V2 V3 V4 61.965(7) . .
O1 V3 V1 42.18(2) 5_666 5_666
O1 V3 V2 49.78(2) 5_666 .
O1 V3 V4 47.25(2) 5_666 .
O3 V3 V1 31.52(2) 5_666 5_666
O3 V3 V2 123.42(2) 5_666 .
O3 V3 V4 82.59(3) 5_666 .
O3 V3 O1 73.66(3) 5_666 5_666
O5 V3 V1 78.92(3) . 5_666
O5 V3 V2 86.72(3) . .
O5 V3 V4 32.87(3) . .
O5 V3 O1 79.38(3) . 5_666
O5 V3 O3 84.27(4) . 5_666
O5 V3 O12 155.37(4) . 5_666
O6 V3 V1 125.54(3) . 5_666
O6 V3 V2 33.60(3) . .
O6 V3 V4 84.08(3) . .
O6 V3 O1 83.37(3) . 5_666
O6 V3 O3 156.82(4) . 5_666
O6 V3 O5 94.66(4) . .
O6 V3 O12 90.68(4) . 5_666
O8 V3 V1 129.87(4) . 5_666
O8 V3 V2 137.99(4) . .
O8 V3 V4 136.00(4) . .
O8 V3 O1 171.46(5) . 5_666
O8 V3 O3 98.35(5) . 5_666
O8 V3 O5 103.16(5) . .
O8 V3 O6 104.41(5) . .
O8 V3 O12 98.72(5) . 5_666
O12 V3 V1 78.43(3) 5_666 5_666
O12 V3 V2 84.52(3) 5_666 .
O12 V3 V4 124.63(2) 5_666 .
O12 V3 O1 77.39(3) 5_666 5_666
O12 V3 O3 81.49(4) 5_666 5_666
V3 V4 V5 120.650(8) . .
O1 V4 V3 47.63(2) 5_666 .
O1 V4 V5 84.95(2) 5_666 .
O4 V4 V3 82.66(3) . .
O4 V4 V5 128.61(3) . .
O4 V4 O1 80.41(4) . 5_666
O4 V4 O18 88.58(4) . .
O4 V4 O2AA 153.70(4) . 5_666
O5 V4 V3 33.35(3) . .
O5 V4 V5 130.51(3) . .
O5 V4 O1 80.23(3) . 5_666
O5 V4 O4 95.01(4) . .
O5 V4 O18 155.41(4) . .
O5 V4 O2AA 90.56(4) . 5_666
O9 V4 V3 136.75(4) . .
O9 V4 V5 89.59(4) . .
O9 V4 O1 174.52(4) . 5_666
O9 V4 O4 102.81(5) . .
O9 V4 O5 103.73(5) . .
O9 V4 O18 99.13(5) . .
O9 V4 O2AA 100.76(5) . 5_666
O18 V4 V3 124.03(2) . .
O18 V4 V5 40.04(2) . .
O18 V4 O1 76.39(3) . 5_666
O2AA V4 V3 88.14(2) 5_666 .
O2AA V4 V5 39.95(2) 5_666 .
O2AA V4 O1 75.25(3) 5_666 5_666
O2AA V4 O18 76.27(3) 5_666 .
V4 V5 V2 119.224(8) . 5_666
O1 V5 V2 48.66(2) . 5_666
O1 V5 V4 85.08(2) . .
O10 V5 V2 135.73(4) . 5_666
O10 V5 V4 90.46(4) . .
O10 V5 O1 175.23(4) . .
O10 V5 O11 103.38(5) . 5_666
O10 V5 O12 101.66(4) . .
O10 V5 O18 100.24(5) . .
O10 V5 O2AA 100.95(4) . 5_666
O11 V5 V2 32.65(3) 5_666 5_666
O11 V5 V4 128.41(3) 5_666 .
O11 V5 O1 80.79(3) 5_666 .
O11 V5 O12 95.50(4) 5_666 .
O11 V5 O18 154.03(4) 5_666 .
O11 V5 O2AA 88.96(4) 5_666 5_666
O12 V5 V2 84.02(3) . 5_666
O12 V5 V4 130.39(3) . .
O12 V5 O1 80.06(3) . .
O12 V5 O18 90.12(4) . .
O12 V5 O2AA 155.24(4) . 5_666
O18 V5 V2 123.80(2) . 5_666
O18 V5 V4 40.28(3) . .
O18 V5 O1 75.24(3) . .
O18 V5 O2AA 76.03(4) . 5_666
O2AA V5 V2 86.83(3) 5_666 5_666
O2AA V5 V4 39.45(3) 5_666 .
O2AA V5 O1 76.64(3) 5_666 .
V1 O1 V1 101.35(3) . 5_666
V1 O1 V2 86.88(3) 5_666 5_666
V1 O1 V2 171.76(4) . 5_666
V1 O1 V3 169.08(4) 5_666 5_666
V1 O1 V3 89.49(3) . 5_666
V1 O1 V4 93.08(3) . 5_666
V1 O1 V4 92.86(3) 5_666 5_666
V1 O1 V5 92.08(3) 5_666 .
V1 O1 V5 94.64(3) . .
V3 O1 V2 82.27(3) 5_666 5_666
V4 O1 V2 86.14(3) 5_666 5_666
V4 O1 V3 85.12(3) 5_666 5_666
V5 O1 V2 85.27(3) . 5_666
V5 O1 V3 88.36(3) . 5_666
V5 O1 V4 169.85(4) . 5_666
V1 O2 V2 112.46(4) . .
V1 O3 V3 107.32(4) . 5_666
V4 O4 V2 115.51(5) . .
V4 O5 V3 113.77(5) . .
V3 O6 V2 113.55(5) . .
V5 O11 V2 115.55(4) 5_666 .
V3 O12 Cu1 110.21(4) 5_666 .
V5 O12 Cu1 135.12(5) . .
V5 O12 V3 112.68(4) . 5_666
C7 O13 Cu1 125.01(8) . .
V1 O18 V4 108.77(4) . .
V1 O18 V5 106.10(4) . .
V5 O18 V4 99.68(4) . .
V1 O2AA V4 106.70(4) . 5_666
V1 O2AA V5 108.67(4) . 5_666
V4 O2AA V5 100.60(4) 5_666 5_666
C1 N1 Cu1 117.93(8) . .
C1 N1 C5 119.65(11) . .
C5 N1 Cu1 122.42(9) . .
N1 C1 C2 122.74(11) . .
C1 C2 C3 118.01(13) . .
C2 C3 C4 119.62(14) . .
C3 C4 C5 119.64(13) . .
N1 C5 C4 120.32(12) . .
N1 C5 C6 118.34(11) . .
C4 C5 C6 121.34(11) . .
C5 C6 C7 113.39(12) . .
O13 C7 C6 109.32(11) . .
C8 N2 C12 123.3(3) . .
N2 C8 C9 119.8(5) . .
C10 C9 C8 118.7(4) . .
C9 C10 C11 120.0(3) . .
C12 C11 C10 119.9(4) . .
N2 C12 C11 118.1(3) . .
N2 C12 C13 123.7(2) . 7_556
N2 C12 C13 117.9(3) . .
C11 C12 C13 43.9(2) . 7_556
C11 C12 C13 123.9(3) . .
C13 C12 C13 100.8(2) . 7_556
C12 C13 C14 111.7(3) . .
O16 C14 C13 110.3(3) . .

loop_
_geom_bond_atom_site_label_1
_geom_bond_atom_site_label_2
_geom_bond_distance
_geom_bond_site_symmetry_2
Cu1 O12 1.9612(8) .
Cu1 O13 1.9857(9) .
Cu1 O14 2.2860(10) .
Cu1 O15 1.9824(10) .
Cu1 N1 1.9802(11) .
V1 V2 3.1105(4) .
V1 V3 3.0453(4) 5_666
V1 O1 2.1807(8) 5_666
V1 O1 2.0448(8) .
V1 O2 1.7122(9) .
V1 O3 1.6678(9) .
V1 O18 1.9451(9) .
V1 O2AA 1.9147(8) .
V2 V3 3.0362(3) .
V2 V5 3.1059(3) 5_666
V2 O1 2.3397(8) 5_666
V2 O2 2.0240(9) .
V2 O4 1.8905(10) .
V2 O6 1.8331(9) .
V2 O7 1.6015(10) .
V2 O11 1.8570(9) .
V3 V4 3.0678(3) .
V3 O1 2.2749(8) 5_666
V3 O3 2.0993(10) 5_666
V3 O5 1.8430(9) .
V3 O6 1.7963(9) .
V3 O8 1.6099(10) .
V3 O12 1.9394(8) 5_666
V4 V5 3.0704(4) .
V4 O1 2.2609(8) 5_666
V4 O4 1.8246(10) .
V4 O5 1.8196(9) .
V4 O9 1.6096(9) .
V4 O18 2.0137(9) .
V4 O2AA 1.9849(9) 5_666
V5 O1 2.2444(8) .
V5 O10 1.6028(9) .
V5 O11 1.8143(9) 5_666
V5 O12 1.8444(8) .
V5 O18 2.0038(9) .
V5 O2AA 2.0057(8) 5_666
O13 C7 1.4353(17) .
N1 C1 1.3449(17) .
N1 C5 1.3499(15) .
C1 C2 1.3795(19) .
C2 C3 1.385(2) .
C3 C4 1.386(2) .
C4 C5 1.392(2) .
C5 C6 1.4982(19) .
C6 C7 1.5193(19) .
O16 C14 1.417(5) .
N2 C8 1.335(9) .
N2 C12 1.351(4) .
C8 C9 1.380(8) .
C9 C10 1.374(5) .
C10 C11 1.394(6) .
C11 C12 1.373(5) .
C12 C13 1.501(4) .
C12 C13 2.128(4) 7_556
C13 C14 1.526(5) .
